data_4500222
loop_
_publ_author_name
'Das, Babulal'
'Baruah, Jubaraj B.'

_publ_section_title
;
 Water Bridged Assembly and Dimer Formation in Co-Crystals of Caffeine or
 Theophylline with Polycarboxylic Acids
;
_journal_coden_ASTM CGDEFU
_journal_issue 1
_journal_name_full 'Crystal Growth & Design'
_journal_page_first 278
_journal_page_last 286
_journal_paper_doi 10.1021/cg1012846
_journal_volume 11
_journal_year 2011
_chemical_formula_sum 'C15 H17 N5 O7'
_chemical_formula_weight 379.34
_space_group_IT_number 2
_symmetry_cell_setting triclinic
_symmetry_space_group_name_Hall '-P 1'
_symmetry_space_group_name_H-M 'P -1'
_atom_sites_solution_hydrogens geom
_atom_sites_solution_primary direct
_atom_sites_solution_secondary difmap
_audit_creation_method SHELXL-97
_cell_angle_alpha 81.218(2)
_cell_angle_beta 76.958(2)
_cell_angle_gamma 76.769(2)
_cell_formula_units_Z 2
_cell_length_a 7.0067(3)
_cell_length_b 8.5496(4)
_cell_length_c 14.8640(7)
_cell_measurement_reflns_used 2943
_cell_measurement_temperature 296(2)
_cell_measurement_theta_max 22.66
_cell_measurement_theta_min 2.46
_cell_volume 839.62(7)
_computing_cell_refinement 'Bruker SMART'
_computing_data_collection 'Bruker SMART'
_computing_data_reduction 'Bruker SAINT'
_computing_molecular_graphics 'Bruker SHELXTL'
_computing_publication_material 'Bruker SHELXTL'
_computing_structure_refinement 'SHELXL-97 (Sheldrick, 1997)'
_computing_structure_solution 'SHELXS-97 (Sheldrick, 1990)'
_diffrn_ambient_temperature 296(2)
_diffrn_measured_fraction_theta_full 0.969
_diffrn_measured_fraction_theta_max 0.969
_diffrn_measurement_device_type 'CCD area detector'
_diffrn_measurement_method 'phi and omega scans'
_diffrn_radiation_monochromator graphite
_diffrn_radiation_source 'fine-focus sealed tube'
_diffrn_radiation_type MoK\a
_diffrn_radiation_wavelength 0.71073
_diffrn_reflns_av_R_equivalents 0.0556
_diffrn_reflns_av_sigmaI/netI 0.0518
_diffrn_reflns_limit_h_max 8
_diffrn_reflns_limit_h_min -8
_diffrn_reflns_limit_k_max 9
_diffrn_reflns_limit_k_min -9
_diffrn_reflns_limit_l_max 17
_diffrn_reflns_limit_l_min -17
_diffrn_reflns_number 9621
_diffrn_reflns_theta_full 24.50
_diffrn_reflns_theta_max 24.50
_diffrn_reflns_theta_min 1.41
_exptl_absorpt_coefficient_mu 0.121
_exptl_absorpt_correction_type none
_exptl_crystal_colour colorless
_exptl_crystal_density_diffrn 1.500
_exptl_crystal_density_method 'not measured'
_exptl_crystal_description needles
_exptl_crystal_F_000 396
_exptl_crystal_size_max 0.34
_exptl_crystal_size_mid 0.18
_exptl_crystal_size_min 0.10
_refine_diff_density_max 0.203
_refine_diff_density_min -0.154
_refine_diff_density_rms 0.038
_refine_ls_extinction_method none
_refine_ls_goodness_of_fit_ref 0.947
_refine_ls_hydrogen_treatment mixed
_refine_ls_matrix_type full
_refine_ls_number_parameters 263
_refine_ls_number_reflns 2706
_refine_ls_number_restraints 0
_refine_ls_restrained_S_all 0.947
_refine_ls_R_factor_all 0.0743
_refine_ls_R_factor_gt 0.0421
_refine_ls_shift/su_max 0.000
_refine_ls_shift/su_mean 0.000
_refine_ls_structure_factor_coef Fsqd
_refine_ls_weighting_details 'calc w=1/[\s^2^(Fo^2^)+(0.1000P)^2^+0.0000P] where P=(Fo^2^+2Fc^2^)/3'
_refine_ls_weighting_scheme calc
_refine_ls_wR_factor_gt 0.1129
_refine_ls_wR_factor_ref 0.1279
_reflns_number_gt 1633
_reflns_number_total 2706
_reflns_threshold_expression >2sigma(I)
_cod_data_source_file cg1012846_si_004.cif
_cod_data_source_block caf-26pca_0m
_cod_depositor_comments
;
The following automatic conversions were performed:

'_symmetry_cell_setting' value 'Triclinic' changed to 'triclinic'
according to /home/saulius/struct/CIF-dictionaries/cif_core.dic
dictionary named 'cif_core.dic' version 2.4.1 from 2010-06-29.

Automatic conversion script
Id: cif_fix_values 1715 2011-07-08 13:25:40Z adriana 
;
_cod_original_sg_symbol_H-M P-1
_cod_database_code 4500222

loop_
_symmetry_equiv_pos_as_xyz
'x, y, z'
'-x, -y, -z'

loop_
_atom_site_label
_atom_site_type_symbol
_atom_site_fract_x
_atom_site_fract_y
_atom_site_fract_z
_atom_site_U_iso_or_equiv
_atom_site_adp_type
_atom_site_occupancy
_atom_site_symmetry_multiplicity
_atom_site_calc_flag
_atom_site_refinement_flags
C1 C 0.2755(4) 0.5617(3) 0.57913(17) 0.0628(7) Uani 1 1 d .
H1A H 0.3467 0.4636 0.6071 0.094 Uiso 1 1 calc R
H1B H 0.3677 0.6131 0.5328 0.094 Uiso 1 1 calc R
H1C H 0.1771 0.5373 0.5507 0.094 Uiso 1 1 calc R
C2 C 0.1050(3) 0.5985(3) 0.73891(16) 0.0439(6) Uani 1 1 d .
C3 C -0.0625(4) 0.6333(3) 0.90047(16) 0.0625(7) Uani 1 1 d .
H3A H -0.0107 0.6751 0.9443 0.094 Uiso 1 1 calc R
H3B H -0.0218 0.5177 0.9054 0.094 Uiso 1 1 calc R
H3C H -0.2059 0.6626 0.9135 0.094 Uiso 1 1 calc R
C4 C -0.0078(3) 0.8653(3) 0.78331(15) 0.0380(5) Uani 1 1 d .
C5 C -0.0811(3) 1.1203(3) 0.78508(18) 0.0518(6) Uani 1 1 d .
H5 H -0.1284 1.2223 0.8054 0.062 Uiso 1 1 calc R
C6 C 0.0296(4) 1.2180(3) 0.61752(17) 0.0629(7) Uani 1 1 d .
H6A H -0.0194 1.3237 0.6379 0.094 Uiso 1 1 calc R
H6B H -0.0442 1.2042 0.5732 0.094 Uiso 1 1 calc R
H6C H 0.1688 1.2063 0.5891 0.094 Uiso 1 1 calc R
C7 C 0.0555(3) 0.9301(3) 0.69496(14) 0.0379(5) Uani 1 1 d .
C8 C 0.1535(3) 0.8365(3) 0.62127(16) 0.0414(6) Uani 1 1 d .
C9 C 0.3399(4) 0.3572(4) 0.3285(2) 0.0603(7) Uani 1 1 d .
C10 C 0.4242(3) 0.2005(3) 0.28755(16) 0.0457(6) Uani 1 1 d .
C11 C 0.4101(4) 0.0537(3) 0.33958(18) 0.0565(7) Uani 1 1 d .
H11 H 0.3476 0.0495 0.4019 0.068 Uiso 1 1 calc R
C12 C 0.4887(4) -0.0840(3) 0.29850(18) 0.0566(7) Uani 1 1 d .
H12 H 0.4822 -0.1839 0.3328 0.068 Uiso 1 1 calc R
C13 C 0.5794(3) -0.0757(3) 0.20476(17) 0.0523(7) Uani 1 1 d .
H13 H 0.6341 -0.1689 0.1753 0.063 Uiso 1 1 calc R
C14 C 0.5855(3) 0.0750(3) 0.15710(15) 0.0429(6) Uani 1 1 d .
C15 C 0.6756(3) 0.0974(3) 0.05495(17) 0.0494(6) Uani 1 1 d .
H7A H 0.565(9) 0.444(7) 0.078(4) 0.24(3) Uiso 1 1 d .
H7B H 0.477(6) 0.615(6) 0.068(3) 0.18(2) Uiso 1 1 d .
H4O H 0.441(5) 0.465(4) 0.215(2) 0.104(11) Uiso 1 1 d .
H6O H 0.811(5) -0.018(4) -0.051(3) 0.134(13) Uiso 1 1 d .
N1 N 0.1763(3) 0.6703(2) 0.65044(12) 0.0438(5) Uani 1 1 d .
N2 N 0.0147(3) 0.7009(2) 0.80670(12) 0.0436(5) Uani 1 1 d .
N3 N -0.0924(3) 0.9829(2) 0.84099(13) 0.0482(5) Uani 1 1 d .
N4 N 0.0050(3) 1.0962(2) 0.69698(13) 0.0430(5) Uani 1 1 d .
N5 N 0.5104(3) 0.2120(2) 0.19620(13) 0.0451(5) Uani 1 1 d .
O1 O 0.2174(3) 0.88562(18) 0.54111(11) 0.0600(5) Uani 1 1 d .
O2 O 0.1221(3) 0.4530(2) 0.75471(12) 0.0636(5) Uani 1 1 d .
O3 O 0.2469(3) 0.3572(3) 0.40797(14) 0.0884(7) Uani 1 1 d .
O4 O 0.3702(3) 0.4914(2) 0.27854(16) 0.0733(6) Uani 1 1 d .
O5 O 0.6784(3) 0.2304(2) 0.01280(12) 0.0684(6) Uani 1 1 d .
O6 O 0.7483(3) -0.0381(2) 0.01922(13) 0.0692(6) Uani 1 1 d .
O7 O 0.5555(4) 0.5347(3) 0.10357(15) 0.0842(7) Uani 1 1 d .

loop_
_atom_site_aniso_label
_atom_site_aniso_U_11
_atom_site_aniso_U_22
_atom_site_aniso_U_33
_atom_site_aniso_U_23
_atom_site_aniso_U_13
_atom_site_aniso_U_12
C1 0.0860(19) 0.0462(15) 0.0508(16) -0.0201(13) 0.0014(14) -0.0074(13)
C2 0.0517(15) 0.0404(15) 0.0425(15) -0.0035(12) -0.0136(11) -0.0114(11)
C3 0.0775(18) 0.0664(18) 0.0392(15) 0.0097(13) -0.0070(13) -0.0201(14)
C4 0.0402(13) 0.0388(14) 0.0359(13) -0.0092(11) -0.0087(10) -0.0052(10)
C5 0.0581(16) 0.0466(16) 0.0503(16) -0.0137(13) -0.0091(13) -0.0060(12)
C6 0.090(2) 0.0431(15) 0.0566(17) -0.0006(13) -0.0167(14) -0.0175(14)
C7 0.0412(13) 0.0367(14) 0.0372(14) -0.0066(11) -0.0079(10) -0.0088(10)
C8 0.0499(14) 0.0424(15) 0.0342(14) -0.0083(12) -0.0076(11) -0.0119(11)
C9 0.0545(17) 0.072(2) 0.0520(18) -0.0162(16) -0.0055(13) -0.0066(14)
C10 0.0376(13) 0.0562(17) 0.0417(15) -0.0065(13) -0.0051(11) -0.0078(11)
C11 0.0529(16) 0.0698(19) 0.0432(15) -0.0041(14) -0.0044(12) -0.0114(13)
C12 0.0603(16) 0.0510(17) 0.0535(17) 0.0097(14) -0.0108(13) -0.0119(13)
C13 0.0548(16) 0.0464(15) 0.0533(17) -0.0083(13) -0.0093(12) -0.0049(12)
C14 0.0422(13) 0.0458(15) 0.0388(13) 0.0009(12) -0.0086(10) -0.0080(11)
C15 0.0499(15) 0.0516(17) 0.0442(15) -0.0146(14) -0.0068(11) -0.0012(12)
N1 0.0576(12) 0.0374(11) 0.0355(11) -0.0088(9) -0.0051(9) -0.0087(9)
N2 0.0517(12) 0.0440(12) 0.0327(11) 0.0002(9) -0.0063(9) -0.0097(9)
N3 0.0511(12) 0.0544(13) 0.0365(11) -0.0132(11) -0.0049(9) -0.0034(10)
N4 0.0526(12) 0.0364(12) 0.0401(12) -0.0058(9) -0.0081(9) -0.0090(9)
N5 0.0411(11) 0.0501(13) 0.0416(12) -0.0085(10) -0.0063(9) -0.0038(9)
O1 0.0868(13) 0.0520(11) 0.0366(10) -0.0043(8) 0.0022(9) -0.0191(9)
O2 0.0947(14) 0.0371(11) 0.0596(12) -0.0015(9) -0.0174(10) -0.0148(9)
O3 0.0945(15) 0.1008(16) 0.0598(14) -0.0347(12) 0.0157(11) -0.0129(12)
O4 0.0826(14) 0.0551(13) 0.0730(15) -0.0137(12) -0.0047(11) -0.0011(10)
O5 0.0905(14) 0.0565(12) 0.0469(11) 0.0033(10) -0.0014(9) -0.0099(10)
O6 0.0910(14) 0.0601(13) 0.0469(12) -0.0167(10) 0.0028(10) -0.0047(10)
O7 0.1116(18) 0.0663(14) 0.0727(15) 0.0039(12) -0.0242(13) -0.0153(13)

loop_
_atom_type_symbol
_atom_type_description
_atom_type_scat_dispersion_real
_atom_type_scat_dispersion_imag
_atom_type_scat_source
C C 0.0033 0.0016 'International Tables Vol C Tables 4.2.6.8 and 6.1.1.4'
H H 0.0000 0.0000 'International Tables Vol C Tables 4.2.6.8 and 6.1.1.4'
N N 0.0061 0.0033 'International Tables Vol C Tables 4.2.6.8 and 6.1.1.4'
O O 0.0106 0.0060 'International Tables Vol C Tables 4.2.6.8 and 6.1.1.4'

loop_
_geom_angle_atom_site_label_1
_geom_angle_atom_site_label_2
_geom_angle_atom_site_label_3
_geom_angle
N1 C1 H1A 109.5
N1 C1 H1B 109.5
H1A C1 H1B 109.5
N1 C1 H1C 109.5
H1A C1 H1C 109.5
H1B C1 H1C 109.5
O2 C2 N2 122.1(2)
O2 C2 N1 121.1(2)
N2 C2 N1 116.85(19)
N2 C3 H3A 109.5
N2 C3 H3B 109.5
H3A C3 H3B 109.5
N2 C3 H3C 109.5
H3A C3 H3C 109.5
H3B C3 H3C 109.5
C7 C4 N3 111.2(2)
C7 C4 N2 121.83(19)
N3 C4 N2 127.0(2)
N4 C5 N3 113.2(2)
N4 C5 H5 123.4
N3 C5 H5 123.4
N4 C6 H6A 109.5
N4 C6 H6B 109.5
H6A C6 H6B 109.5
N4 C6 H6C 109.5
H6A C6 H6C 109.5
H6B C6 H6C 109.5
C4 C7 N4 105.85(18)
C4 C7 C8 123.5(2)
N4 C7 C8 130.7(2)
O1 C8 N1 121.1(2)
O1 C8 C7 127.2(2)
N1 C8 C7 111.69(19)
O3 C9 O4 121.0(3)
O3 C9 C10 119.7(3)
O4 C9 C10 119.3(2)
N5 C10 C11 122.3(2)
N5 C10 C9 115.9(2)
C11 C10 C9 121.7(2)
C12 C11 C10 119.0(2)
C12 C11 H11 120.5
C10 C11 H11 120.5
C11 C12 C13 119.8(2)
C11 C12 H12 120.1
C13 C12 H12 120.1
C14 C13 C12 117.9(2)
C14 C13 H13 121.1
C12 C13 H13 121.1
N5 C14 C13 123.3(2)
N5 C14 C15 114.6(2)
C13 C14 C15 122.1(2)
O5 C15 O6 125.0(2)
O5 C15 C14 122.0(2)
O6 C15 C14 113.0(2)
C2 N1 C8 126.78(19)
C2 N1 C1 116.88(18)
C8 N1 C1 116.25(18)
C4 N2 C2 119.21(18)
C4 N2 C3 121.27(19)
C2 N2 C3 119.47(19)
C5 N3 C4 103.75(19)
C5 N4 C7 105.95(18)
C5 N4 C6 127.5(2)
C7 N4 C6 126.39(19)
C14 N5 C10 117.6(2)
C9 O4 H4O 107.9(17)
C15 O6 H6O 110.9(19)
H7A O7 H7B 104(4)

loop_
_geom_bond_atom_site_label_1
_geom_bond_atom_site_label_2
_geom_bond_distance
C1 N1 1.463(3)
C1 H1A 0.9600
C1 H1B 0.9600
C1 H1C 0.9600
C2 O2 1.213(3)
C2 N2 1.382(3)
C2 N1 1.398(3)
C3 N2 1.458(3)
C3 H3A 0.9600
C3 H3B 0.9600
C3 H3C 0.9600
C4 C7 1.362(3)
C4 N3 1.363(3)
C4 N2 1.376(3)
C5 N4 1.338(3)
C5 N3 1.339(3)
C5 H5 0.9300
C6 N4 1.457(3)
C6 H6A 0.9600
C6 H6B 0.9600
C6 H6C 0.9600
C7 N4 1.386(3)
C7 C8 1.410(3)
C8 O1 1.220(2)
C8 N1 1.404(3)
C9 O3 1.213(3)
C9 O4 1.302(3)
C9 C10 1.496(3)
C10 N5 1.354(3)
C10 C11 1.382(3)
C11 C12 1.354(3)
C11 H11 0.9300
C12 C13 1.393(3)
C12 H12 0.9300
C13 C14 1.377(3)
C13 H13 0.9300
C14 N5 1.332(3)
C14 C15 1.508(3)
C15 O5 1.213(3)
C15 O6 1.296(3)
O4 H4O 1.00(3)
O6 H6O 1.04(4)
O7 H7A 0.90(6)
O7 H7B 0.95(5)

loop_
_geom_torsion_atom_site_label_1
_geom_torsion_atom_site_label_2
_geom_torsion_atom_site_label_3
_geom_torsion_atom_site_label_4
_geom_torsion
N3 C4 C7 N4 -1.1(2)
N2 C4 C7 N4 178.71(17)
N3 C4 C7 C8 178.25(18)
N2 C4 C7 C8 -1.9(3)
C4 C7 C8 O1 -178.6(2)
N4 C7 C8 O1 0.6(4)
C4 C7 C8 N1 0.2(3)
N4 C7 C8 N1 179.39(19)
O3 C9 C10 N5 174.3(2)
O4 C9 C10 N5 -6.6(3)
O3 C9 C10 C11 -4.1(4)
O4 C9 C10 C11 174.9(2)
N5 C10 C11 C12 1.4(3)
C9 C10 C11 C12 179.8(2)
C10 C11 C12 C13 -0.9(3)
C11 C12 C13 C14 0.1(3)
C12 C13 C14 N5 0.4(3)
C12 C13 C14 C15 -178.4(2)
N5 C14 C15 O5 0.1(3)
C13 C14 C15 O5 179.0(2)
N5 C14 C15 O6 179.63(19)
C13 C14 C15 O6 -1.5(3)
O2 C2 N1 C8 175.1(2)
N2 C2 N1 C8 -4.9(3)
O2 C2 N1 C1 -1.3(3)
N2 C2 N1 C1 178.81(19)
O1 C8 N1 C2 -177.8(2)
C7 C8 N1 C2 3.3(3)
O1 C8 N1 C1 -1.4(3)
C7 C8 N1 C1 179.68(18)
C7 C4 N2 C2 0.3(3)
N3 C4 N2 C2 -179.83(19)
C7 C4 N2 C3 -176.96(19)
N3 C4 N2 C3 2.9(3)
O2 C2 N2 C4 -177.20(19)
N1 C2 N2 C4 2.7(3)
O2 C2 N2 C3 0.2(3)
N1 C2 N2 C3 -179.91(18)
N4 C5 N3 C4 -0.2(2)
C7 C4 N3 C5 0.9(2)
N2 C4 N3 C5 -178.98(19)
N3 C5 N4 C7 -0.5(2)
N3 C5 N4 C6 175.85(19)
C4 C7 N4 C5 0.9(2)
C8 C7 N4 C5 -178.4(2)
C4 C7 N4 C6 -175.41(19)
C8 C7 N4 C6 5.3(3)
C13 C14 N5 C10 0.1(3)
C15 C14 N5 C10 178.94(17)
C11 C10 N5 C14 -1.0(3)
C9 C10 N5 C14 -179.41(19)

loop_
_cod_related_entry_id
_cod_related_entry_database
_cod_related_entry_code
1 ChemSpider 30661281
